data_4001246
loop_
_publ_author_name
'Du, Chunyan'
'Guo, Yunlong'
'Liu, Yunqi'
'Qiu, Wenfeng'
'Zhang, Hengjun'
'Gao, Xike'
'Liu, Ying'
'Qi, Ting'
'Lu, Kun'
'Yu, Gui'

_publ_section_title
;
 Anthra[2,3-b]benzo[d]thiophene: An Air-Stable Asymmetric Organic
 Semiconductor with High Mobility at Room Temperature
;
_journal_issue 13
_journal_name_full 'Chemistry of Materials'
_journal_page_first 4188
_journal_paper_doi 10.1021/cm801305f
_journal_volume 20
_journal_year 2008
_chemical_formula_sum 'C20 H12 S'
_chemical_formula_weight 284.36
_chemical_name_systematic
; 

 ? 

;
_space_group_IT_number 4
_symmetry_cell_setting monoclinic
_symmetry_space_group_name_Hall 'P 2yb'
_symmetry_space_group_name_H-M 'P 1 21 1'
_atom_sites_solution_hydrogens geom
_atom_sites_solution_primary direct
_atom_sites_solution_secondary difmap
_audit_creation_method SHELXL-97
_cell_angle_alpha 90.00
_cell_angle_beta 90.53(3)
_cell_angle_gamma 90.00
_cell_formula_units_Z 4
_cell_length_a 6.2126(12)
_cell_length_b 28.296(6)
_cell_length_c 7.5789(15)
_cell_measurement_reflns_used 4118
_cell_measurement_temperature 113(2)
_cell_measurement_theta_max 27.960
_cell_measurement_theta_min 2.159
_cell_volume 1332.3(5)
_computing_cell_refinement crystalclear
_computing_data_collection crystalclear
_computing_data_reduction crystalclear
_computing_molecular_graphics 'Bruker SHELXTL'
_computing_publication_material 'Bruker SHELXTL'
_computing_structure_refinement 'SHELXL-97 (Sheldrick, 1997)'
_computing_structure_solution 'SHELXS-97 (Sheldrick, 1990)'
_diffrn_ambient_temperature 113(2)
_diffrn_measured_fraction_theta_full 0.997
_diffrn_measured_fraction_theta_max 0.997
_diffrn_measurement_device_type 'rigaku saturn'
_diffrn_measurement_method '\w scans'
_diffrn_radiation_monochromator confocal
_diffrn_radiation_source 'rotating anode'
_diffrn_radiation_type MoK\a
_diffrn_radiation_wavelength 0.71073
_diffrn_reflns_av_R_equivalents 0.0422
_diffrn_reflns_av_sigmaI/netI 0.0666
_diffrn_reflns_limit_h_max 8
_diffrn_reflns_limit_h_min -7
_diffrn_reflns_limit_k_max 37
_diffrn_reflns_limit_k_min -36
_diffrn_reflns_limit_l_max 7
_diffrn_reflns_limit_l_min -9
_diffrn_reflns_number 9660
_diffrn_reflns_theta_full 27.87
_diffrn_reflns_theta_max 27.87
_diffrn_reflns_theta_min 2.69
_diffrn_standards_decay_% 0
_diffrn_standards_interval_count 0
_diffrn_standards_interval_time 0
_diffrn_standards_number 0
_exptl_absorpt_coefficient_mu 0.231
_exptl_absorpt_correction_T_max 0.9908
_exptl_absorpt_correction_T_min 0.9466
_exptl_absorpt_correction_type multi-scan
_exptl_absorpt_process_details crystalclear
_exptl_crystal_density_diffrn 1.418
_exptl_crystal_density_method 'not measured'
_exptl_crystal_F_000 592
_exptl_crystal_size_max 0.24
_exptl_crystal_size_mid 0.18
_exptl_crystal_size_min 0.04
_refine_diff_density_max 0.228
_refine_diff_density_min -0.248
_refine_diff_density_rms 0.051
_refine_ls_abs_structure_details 'Flack H D (1983), Acta Cryst. A39, 876-881'
_refine_ls_abs_structure_Flack -0.03(5)
_refine_ls_extinction_method none
_refine_ls_goodness_of_fit_ref 1.025
_refine_ls_hydrogen_treatment constr
_refine_ls_matrix_type full
_refine_ls_number_parameters 379
_refine_ls_number_reflns 6070
_refine_ls_number_restraints 1
_refine_ls_restrained_S_all 1.025
_refine_ls_R_factor_all 0.0431
_refine_ls_R_factor_gt 0.0386
_refine_ls_shift/su_max 0.002
_refine_ls_shift/su_mean 0.000
_refine_ls_structure_factor_coef Fsqd
_refine_ls_weighting_details 'calc w=1/[\s^2^(Fo^2^)+(0.0363P)^2^+0.0000P] where P=(Fo^2^+2Fc^2^)/3'
_refine_ls_weighting_scheme calc
_refine_ls_wR_factor_gt 0.0819
_refine_ls_wR_factor_ref 0.0851
_reflns_number_gt 5592
_reflns_number_total 6070
_reflns_threshold_expression >2sigma(I)
_cod_data_source_file cm801305f-file003.cif
_cod_data_source_block r80427e
_cod_depositor_comments
;
The following automatic conversions were performed:

'_symmetry_cell_setting' value 'Monoclinic' changed to 'monoclinic'
according to /home/saulius/struct/CIF-dictionaries/cif_core.dic
dictionary named 'cif_core.dic' version 2.4.1 from
2010-06-29.

'_exptl_absorpt_correction_type' value 'MULTI-SCAN'
changed to 'multi-scan' according to
/home/saulius/struct/CIF-dictionaries/cif_core.dic dictionary named
'cif_core.dic' version 2.4.1 from
2010-06-29.

'_refine_ls_hydrogen_treatment' value 'CONSTR' changed
to 'constr' according to
/home/saulius/struct/CIF-dictionaries/cif_core.dic dictionary named
'cif_core.dic' version 2.4.1 from 2010-06-29.

Automatic conversion script
Id: cif_fix_values 1715 2011-07-08 13:25:40Z adriana 
;
_cod_original_sg_symbol_H-M P2(1)
_cod_database_code 4001246

loop_
_symmetry_equiv_pos_as_xyz
'x, y, z'
'-x, y+1/2, -z'

loop_
_atom_site_label
_atom_site_type_symbol
_atom_site_fract_x
_atom_site_fract_y
_atom_site_fract_z
_atom_site_U_iso_or_equiv
_atom_site_adp_type
_atom_site_occupancy
_atom_site_symmetry_multiplicity
_atom_site_calc_flag
_atom_site_refinement_flags
S1 S 1.24490(8) 0.225515(17) 0.84210(6) 0.02127(11) Uani 1 1 d .
S2 S 0.73327(8) 0.255611(17) 0.56711(6) 0.02059(11) Uani 1 1 d .
C1 C 1.0525(3) 0.18286(7) 0.8980(2) 0.0194(4) Uani 1 1 d .
C2 C 1.0712(4) 0.13467(7) 0.8674(3) 0.0246(4) Uani 1 1 d .
H2 H 1.1921 0.1224 0.8123 0.030 Uiso 1 1 calc R
C3 C 0.9054(4) 0.10516(7) 0.9208(3) 0.0278(5) Uani 1 1 d .
H3 H 0.9143 0.0728 0.9003 0.033 Uiso 1 1 calc R
C4 C 0.7259(4) 0.12375(7) 1.0049(3) 0.0253(5) Uani 1 1 d .
H4 H 0.6173 0.1035 1.0415 0.030 Uiso 1 1 calc R
C5 C 0.7058(3) 0.17191(7) 1.0353(2) 0.0199(4) Uani 1 1 d .
H5 H 0.5852 0.1839 1.0916 0.024 Uiso 1 1 calc R
C6 C 0.8702(3) 0.20220(6) 0.9796(2) 0.0169(4) Uani 1 1 d .
C7 C 0.8815(3) 0.25359(7) 0.9914(2) 0.0172(4) Uani 1 1 d .
C8 C 0.7313(3) 0.28519(7) 1.0515(2) 0.0160(4) Uani 1 1 d .
H8 H 0.6066 0.2742 1.1047 0.019 Uiso 1 1 calc R
C9 C 0.7649(3) 0.33465(7) 1.0331(2) 0.0160(4) Uani 1 1 d .
C10 C 0.6088(3) 0.36765(6) 1.0831(2) 0.0180(4) Uani 1 1 d .
H10 H 0.4838 0.3571 1.1369 0.022 Uiso 1 1 calc R
C11 C 0.6361(3) 0.41608(6) 1.0541(2) 0.0180(4) Uani 1 1 d .
C12 C 0.4753(3) 0.44962(7) 1.1018(2) 0.0215(4) Uani 1 1 d .
H12 H 0.3498 0.4394 1.1559 0.026 Uiso 1 1 calc R
C13 C 0.5041(4) 0.49673(7) 1.0687(2) 0.0244(4) Uani 1 1 d .
H13 H 0.3989 0.5183 1.1013 0.029 Uiso 1 1 calc R
C14 C 0.6944(4) 0.51285(7) 0.9846(3) 0.0254(4) Uani 1 1 d .
H14 H 0.7112 0.5449 0.9614 0.030 Uiso 1 1 calc R
C15 C 0.8520(3) 0.48209(6) 0.9377(2) 0.0220(4) Uani 1 1 d .
H15 H 0.9755 0.4934 0.8835 0.026 Uiso 1 1 calc R
C16 C 0.8298(3) 0.43235(7) 0.9709(2) 0.0181(4) Uani 1 1 d .
C17 C 0.9876(3) 0.39973(7) 0.9242(2) 0.0176(4) Uani 1 1 d .
H17 H 1.1137 0.4105 0.8725 0.021 Uiso 1 1 calc R
C18 C 0.9609(3) 0.35127(6) 0.9531(2) 0.0161(4) Uani 1 1 d .
C19 C 1.1191(3) 0.31803(7) 0.8974(2) 0.0171(4) Uani 1 1 d .
H19 H 1.2478 0.3283 0.8490 0.021 Uiso 1 1 calc R
C20 C 1.0787(3) 0.27105(7) 0.9162(2) 0.0174(4) Uani 1 1 d .
C21 C 0.5504(3) 0.21434(6) 0.4795(2) 0.0188(4) Uani 1 1 d .
C22 C 0.5797(3) 0.16570(7) 0.4821(2) 0.0234(4) Uani 1 1 d .
H22 H 0.7046 0.1524 0.5288 0.028 Uiso 1 1 calc R
C23 C 0.4159(4) 0.13745(7) 0.4124(3) 0.0260(4) Uani 1 1 d .
H23 H 0.4315 0.1048 0.4135 0.031 Uiso 1 1 calc R
C24 C 0.2290(3) 0.15735(7) 0.3413(2) 0.0237(4) Uani 1 1 d .
H24 H 0.1230 0.1379 0.2929 0.028 Uiso 1 1 calc R
C25 C 0.2006(3) 0.20608(7) 0.3423(2) 0.0211(4) Uani 1 1 d .
H25 H 0.0751 0.2193 0.2961 0.025 Uiso 1 1 calc R
C26 C 0.3610(3) 0.23506(6) 0.4130(2) 0.0171(4) Uani 1 1 d .
C27 C 0.3579(3) 0.28622(7) 0.4409(2) 0.0169(4) Uani 1 1 d .
C28 C 0.1984(3) 0.31818(6) 0.4021(2) 0.0168(4) Uani 1 1 d .
H28 H 0.0737 0.3081 0.3444 0.020 Uiso 1 1 calc R
C29 C 0.2223(3) 0.36678(6) 0.4495(2) 0.0162(4) Uani 1 1 d .
C30 C 0.0621(3) 0.40018(6) 0.4133(2) 0.0176(4) Uani 1 1 d .
H30 H -0.0636 0.3906 0.3561 0.021 Uiso 1 1 calc R
C31 C 0.0866(3) 0.44763(6) 0.4612(2) 0.0176(4) Uani 1 1 d .
C32 C -0.0750(3) 0.48243(7) 0.4219(2) 0.0217(4) Uani 1 1 d .
H32 H -0.2009 0.4734 0.3636 0.026 Uiso 1 1 calc R
C33 C -0.0461(4) 0.52836(7) 0.4687(3) 0.0261(5) Uani 1 1 d .
H33 H -0.1518 0.5505 0.4414 0.031 Uiso 1 1 calc R
C34 C 0.1449(4) 0.54276(7) 0.5591(3) 0.0270(5) Uani 1 1 d .
H34 H 0.1620 0.5742 0.5918 0.032 Uiso 1 1 calc R
C35 C 0.3020(4) 0.51107(7) 0.5981(2) 0.0243(4) Uani 1 1 d .
H35 H 0.4259 0.5211 0.6568 0.029 Uiso 1 1 calc R
C36 C 0.2798(3) 0.46231(7) 0.5502(2) 0.0181(4) Uani 1 1 d .
C37 C 0.4404(3) 0.42925(7) 0.5877(2) 0.0186(4) Uani 1 1 d .
H37 H 0.5651 0.4390 0.6462 0.022 Uiso 1 1 calc R
C38 C 0.4176(3) 0.38152(6) 0.5390(2) 0.0175(4) Uani 1 1 d .
C39 C 0.5826(3) 0.34801(6) 0.5765(2) 0.0175(4) Uani 1 1 d .
H39 H 0.7091 0.3573 0.6331 0.021 Uiso 1 1 calc R
C40 C 0.5525(3) 0.30186(7) 0.5282(2) 0.0180(4) Uani 1 1 d .

loop_
_atom_site_aniso_label
_atom_site_aniso_U_11
_atom_site_aniso_U_22
_atom_site_aniso_U_33
_atom_site_aniso_U_23
_atom_site_aniso_U_13
_atom_site_aniso_U_12
S1 0.0186(2) 0.0223(2) 0.0230(2) 0.00043(19) 0.00510(17) 0.0021(2)
S2 0.0173(2) 0.0227(2) 0.0218(2) 0.00014(18) -0.00283(16) 0.0027(2)
C1 0.0173(10) 0.0231(10) 0.0178(8) 0.0017(7) -0.0016(7) 0.0006(8)
C2 0.0237(11) 0.0239(10) 0.0261(9) -0.0033(8) -0.0001(8) 0.0055(9)
C3 0.0316(13) 0.0182(10) 0.0336(11) -0.0044(8) -0.0032(9) 0.0016(9)
C4 0.0232(11) 0.0194(10) 0.0332(11) 0.0018(8) -0.0007(9) -0.0024(9)
C5 0.0216(11) 0.0180(9) 0.0200(8) -0.0003(7) 0.0003(7) -0.0007(8)
C6 0.0174(10) 0.0196(9) 0.0136(8) -0.0006(6) -0.0011(7) 0.0010(8)
C7 0.0187(9) 0.0207(8) 0.0121(7) 0.0010(7) -0.0013(6) -0.0024(8)
C8 0.0143(10) 0.0196(9) 0.0141(8) 0.0016(7) 0.0003(6) -0.0026(8)
C9 0.0161(10) 0.0202(9) 0.0118(7) -0.0011(7) -0.0001(7) -0.0043(8)
C10 0.0164(10) 0.0193(9) 0.0182(8) 0.0006(7) 0.0005(7) -0.0026(8)
C11 0.0167(10) 0.0208(9) 0.0165(8) -0.0021(7) -0.0021(7) -0.0015(8)
C12 0.0195(10) 0.0234(10) 0.0217(9) -0.0003(7) -0.0004(7) 0.0000(8)
C13 0.0245(12) 0.0190(9) 0.0296(10) 0.0006(8) -0.0023(8) 0.0035(8)
C14 0.0243(11) 0.0198(10) 0.0319(10) 0.0047(8) -0.0055(8) -0.0021(9)
C15 0.0212(11) 0.0208(10) 0.0241(10) 0.0030(7) -0.0011(8) -0.0038(8)
C16 0.0174(10) 0.0201(9) 0.0167(8) 0.0021(7) -0.0030(7) -0.0023(8)
C17 0.0144(10) 0.0237(9) 0.0148(8) 0.0008(7) -0.0008(7) -0.0041(8)
C18 0.0150(10) 0.0193(9) 0.0140(7) -0.0008(6) -0.0015(6) -0.0008(8)
C19 0.0118(9) 0.0230(9) 0.0167(8) 0.0021(7) 0.0011(6) -0.0038(8)
C20 0.0161(10) 0.0222(9) 0.0138(8) -0.0005(7) -0.0001(7) 0.0010(8)
C21 0.0185(10) 0.0234(10) 0.0146(8) 0.0008(7) 0.0031(7) -0.0011(8)
C22 0.0220(11) 0.0237(10) 0.0245(9) 0.0037(8) 0.0031(8) 0.0061(9)
C23 0.0302(12) 0.0183(9) 0.0296(10) 0.0013(8) 0.0059(9) 0.0026(9)
C24 0.0252(11) 0.0215(10) 0.0245(10) -0.0028(8) 0.0042(8) -0.0029(9)
C25 0.0235(11) 0.0238(10) 0.0160(8) -0.0009(7) 0.0016(7) -0.0006(8)
C26 0.0166(9) 0.0207(9) 0.0142(7) 0.0024(6) 0.0029(6) 0.0013(7)
C27 0.0179(10) 0.0221(9) 0.0108(7) 0.0023(7) 0.0008(6) -0.0016(8)
C28 0.0157(9) 0.0194(9) 0.0152(8) 0.0002(7) -0.0009(7) -0.0039(8)
C29 0.0169(10) 0.0187(9) 0.0130(8) 0.0030(6) 0.0003(7) 0.0001(8)
C30 0.0163(10) 0.0208(9) 0.0156(8) 0.0006(7) -0.0014(7) -0.0036(8)
C31 0.0192(10) 0.0182(8) 0.0155(8) 0.0026(6) 0.0028(7) -0.0011(8)
C32 0.0194(11) 0.0254(10) 0.0204(9) 0.0028(7) 0.0001(8) -0.0003(8)
C33 0.0285(12) 0.0203(10) 0.0296(10) 0.0038(8) 0.0028(9) 0.0042(9)
C34 0.0327(13) 0.0182(9) 0.0301(10) 0.0009(8) 0.0045(9) -0.0027(9)
C35 0.0302(12) 0.0188(10) 0.0240(9) -0.0005(7) 0.0014(8) -0.0064(9)
C36 0.0213(10) 0.0190(9) 0.0140(7) 0.0022(6) 0.0035(7) -0.0046(8)
C37 0.0190(10) 0.0211(9) 0.0157(8) 0.0007(7) -0.0001(7) -0.0051(8)
C38 0.0177(10) 0.0208(9) 0.0141(8) 0.0027(7) 0.0013(7) -0.0040(8)
C39 0.0138(9) 0.0230(10) 0.0156(8) 0.0018(7) -0.0010(7) -0.0020(8)
C40 0.0164(10) 0.0231(9) 0.0145(8) 0.0033(7) 0.0010(7) -0.0007(8)

loop_
_atom_type_symbol
_atom_type_description
_atom_type_scat_dispersion_real
_atom_type_scat_dispersion_imag
_atom_type_scat_source
C C 0.0033 0.0016 'International Tables Vol C Tables 4.2.6.8 and 6.1.1.4'
H H 0.0000 0.0000 'International Tables Vol C Tables 4.2.6.8 and 6.1.1.4'
S S 0.1246 0.1234 'International Tables Vol C Tables 4.2.6.8 and 6.1.1.4'

loop_
_geom_angle_atom_site_label_1
_geom_angle_atom_site_label_2
_geom_angle_atom_site_label_3
_geom_angle
C20 S1 C1 91.36(9)
C40 S2 C21 91.26(9)
C2 C1 C6 121.65(18)
C2 C1 S1 125.27(16)
C6 C1 S1 113.08(14)
C1 C2 C3 118.6(2)
C1 C2 H2 120.7
C3 C2 H2 120.7
C2 C3 C4 120.37(19)
C2 C3 H3 119.8
C4 C3 H3 119.8
C5 C4 C3 121.3(2)
C5 C4 H4 119.3
C3 C4 H4 119.3
C4 C5 C6 118.96(19)
C4 C5 H5 120.5
C6 C5 H5 120.5
C5 C6 C1 119.10(17)
C5 C6 C7 128.77(18)
C1 C6 C7 112.12(17)
C8 C7 C20 119.34(18)
C8 C7 C6 129.59(18)
C20 C7 C6 110.95(17)
C7 C8 C9 120.51(17)
C7 C8 H8 119.7
C9 C8 H8 119.7
C10 C9 C8 121.80(17)
C10 C9 C18 119.02(17)
C8 C9 C18 119.11(17)
C11 C10 C9 121.69(18)
C11 C10 H10 119.2
C9 C10 H10 119.2
C10 C11 C12 121.70(18)
C10 C11 C16 119.04(17)
C12 C11 C16 119.25(17)
C13 C12 C11 120.53(19)
C13 C12 H12 119.7
C11 C12 H12 119.7
C12 C13 C14 120.34(19)
C12 C13 H13 119.8
C14 C13 H13 119.8
C15 C14 C13 120.98(18)
C15 C14 H14 119.5
C13 C14 H14 119.5
C14 C15 C16 120.72(19)
C14 C15 H15 119.6
C16 C15 H15 119.6
C17 C16 C15 122.34(18)
C17 C16 C11 119.48(17)
C15 C16 C11 118.17(17)
C16 C17 C18 121.63(18)
C16 C17 H17 119.2
C18 C17 H17 119.2
C17 C18 C19 121.13(17)
C17 C18 C9 119.11(17)
C19 C18 C9 119.70(17)
C20 C19 C18 119.01(17)
C20 C19 H19 120.5
C18 C19 H19 120.5
C19 C20 C7 122.26(18)
C19 C20 S1 125.23(15)
C7 C20 S1 112.39(14)
C22 C21 C26 121.88(18)
C22 C21 S2 124.76(15)
C26 C21 S2 113.28(14)
C21 C22 C23 117.92(19)
C21 C22 H22 121.0
C23 C22 H22 121.0
C22 C23 C24 121.14(19)
C22 C23 H23 119.4
C24 C23 H23 119.4
C25 C24 C23 120.3(2)
C25 C24 H24 119.9
C23 C24 H24 119.9
C24 C25 C26 119.7(2)
C24 C25 H25 120.2
C26 C25 H25 120.2
C25 C26 C21 119.09(17)
C25 C26 C27 128.85(18)
C21 C26 C27 111.93(17)
C28 C27 C40 119.80(17)
C28 C27 C26 129.18(18)
C40 C27 C26 110.97(17)
C27 C28 C29 120.49(17)
C27 C28 H28 119.8
C29 C28 H28 119.8
C30 C29 C28 121.95(17)
C30 C29 C38 119.34(17)
C28 C29 C38 118.71(17)
C29 C30 C31 121.51(17)
C29 C30 H30 119.2
C31 C30 H30 119.2
C30 C31 C36 119.25(17)
C30 C31 C32 122.05(18)
C36 C31 C32 118.69(17)
C33 C32 C31 120.8(2)
C33 C32 H32 119.6
C31 C32 H32 119.6
C32 C33 C34 120.4(2)
C32 C33 H33 119.8
C34 C33 H33 119.8
C35 C34 C33 120.70(19)
C35 C34 H34 119.7
C33 C34 H34 119.7
C34 C35 C36 120.9(2)
C34 C35 H35 119.5
C36 C35 H35 119.5
C37 C36 C35 121.81(18)
C37 C36 C31 119.75(17)
C35 C36 C31 118.44(18)
C36 C37 C38 121.33(18)
C36 C37 H37 119.3
C38 C37 H37 119.3
C37 C38 C39 121.11(17)
C37 C38 C29 118.81(17)
C39 C38 C29 120.07(17)
C40 C39 C38 119.11(17)
C40 C39 H39 120.4
C38 C39 H39 120.4
C39 C40 C27 121.81(18)
C39 C40 S2 125.72(15)
C27 C40 S2 112.46(14)

loop_
_geom_bond_atom_site_label_1
_geom_bond_atom_site_label_2
_geom_bond_distance
S1 C20 1.747(2)
S1 C1 1.753(2)
S2 C40 1.748(2)
S2 C21 1.7553(19)
C1 C2 1.388(3)
C1 C6 1.406(3)
C2 C3 1.389(3)
C2 H2 0.9300
C3 C4 1.393(3)
C3 H3 0.9300
C4 C5 1.388(3)
C4 H4 0.9300
C5 C6 1.401(3)
C5 H5 0.9300
C6 C7 1.458(2)
C7 C8 1.373(3)
C7 C20 1.444(3)
C8 C9 1.422(3)
C8 H8 0.9300
C9 C10 1.401(3)
C9 C18 1.444(3)
C10 C11 1.399(2)
C10 H10 0.9300
C11 C12 1.427(3)
C11 C16 1.439(3)
C12 C13 1.368(3)
C12 H12 0.9300
C13 C14 1.424(3)
C13 H13 0.9300
C14 C15 1.360(3)
C14 H14 0.9300
C15 C16 1.437(3)
C15 H15 0.9300
C16 C17 1.395(3)
C17 C18 1.399(3)
C17 H17 0.9300
C18 C19 1.427(3)
C19 C20 1.360(3)
C19 H19 0.9300
C21 C22 1.388(3)
C21 C26 1.404(3)
C22 C23 1.394(3)
C22 H22 0.9300
C23 C24 1.394(3)
C23 H23 0.9300
C24 C25 1.390(3)
C24 H24 0.9300
C25 C26 1.394(3)
C25 H25 0.9300
C26 C27 1.463(2)
C27 C28 1.372(3)
C27 C40 1.443(3)
C28 C29 1.429(3)
C28 H28 0.9300
C29 C30 1.398(3)
C29 C38 1.446(3)
C30 C31 1.399(3)
C30 H30 0.9300
C31 C36 1.433(3)
C31 C32 1.435(3)
C32 C33 1.358(3)
C32 H32 0.9300
C33 C34 1.424(3)
C33 H33 0.9300
C34 C35 1.356(3)
C34 H34 0.9300
C35 C36 1.433(3)
C35 H35 0.9300
C36 C37 1.395(3)
C37 C38 1.407(3)
C37 H37 0.9300
C38 C39 1.423(3)
C39 C40 1.368(3)
C39 H39 0.9300

loop_
_geom_torsion_atom_site_label_1
_geom_torsion_atom_site_label_2
_geom_torsion_atom_site_label_3
_geom_torsion_atom_site_label_4
_geom_torsion
C20 S1 C1 C2 176.92(17)
C20 S1 C1 C6 -3.03(13)
C6 C1 C2 C3 -0.6(3)
S1 C1 C2 C3 179.45(15)
C1 C2 C3 C4 -0.7(3)
C2 C3 C4 C5 1.0(3)
C3 C4 C5 C6 0.0(3)
C4 C5 C6 C1 -1.3(3)
C4 C5 C6 C7 177.72(18)
C2 C1 C6 C5 1.6(3)
S1 C1 C6 C5 -178.46(14)
C2 C1 C6 C7 -177.56(17)
S1 C1 C6 C7 2.39(19)
C5 C6 C7 C8 -3.5(3)
C1 C6 C7 C8 175.57(17)
C5 C6 C7 C20 -179.27(17)
C1 C6 C7 C20 -0.2(2)
C20 C7 C8 C9 2.7(3)
C6 C7 C8 C9 -172.78(17)
C7 C8 C9 C10 175.96(16)
C7 C8 C9 C18 -1.1(3)
C8 C9 C10 C11 -175.67(16)
C18 C9 C10 C11 1.4(3)
C9 C10 C11 C12 178.75(17)
C9 C10 C11 C16 -0.1(3)
C10 C11 C12 C13 -178.66(17)
C16 C11 C12 C13 0.2(3)
C11 C12 C13 C14 0.6(3)
C12 C13 C14 C15 -0.9(3)
C13 C14 C15 C16 0.4(3)
C14 C15 C16 C17 179.79(19)
C14 C15 C16 C11 0.3(3)
C10 C11 C16 C17 -1.2(2)
C12 C11 C16 C17 179.93(17)
C10 C11 C16 C15 178.23(16)
C12 C11 C16 C15 -0.6(2)
C15 C16 C17 C18 -178.23(16)
C11 C16 C17 C18 1.2(3)
C16 C17 C18 C19 177.09(16)
C16 C17 C18 C9 0.1(3)
C10 C9 C18 C17 -1.4(2)
C8 C9 C18 C17 175.74(16)
C10 C9 C18 C19 -178.42(16)
C8 C9 C18 C19 -1.3(2)
C17 C18 C19 C20 -175.03(16)
C9 C18 C19 C20 1.9(2)
C18 C19 C20 C7 -0.3(2)
C18 C19 C20 S1 175.45(13)
C8 C7 C20 C19 -2.1(3)
C6 C7 C20 C19 174.21(16)
C8 C7 C20 S1 -178.32(13)
C6 C7 C20 S1 -2.04(18)
C1 S1 C20 C19 -173.25(16)
C1 S1 C20 C7 2.86(13)
C40 S2 C21 C22 -173.44(16)
C40 S2 C21 C26 3.24(13)
C26 C21 C22 C23 1.4(3)
S2 C21 C22 C23 177.79(14)
C21 C22 C23 C24 0.4(3)
C22 C23 C24 C25 -1.5(3)
C23 C24 C25 C26 0.8(3)
C24 C25 C26 C21 1.0(3)
C24 C25 C26 C27 -174.42(18)
C22 C21 C26 C25 -2.1(3)
S2 C21 C26 C25 -178.89(13)
C22 C21 C26 C27 174.04(16)
S2 C21 C26 C27 -2.75(18)
C25 C26 C27 C28 -1.1(3)
C21 C26 C27 C28 -176.76(17)
C25 C26 C27 C40 176.23(17)
C21 C26 C27 C40 0.6(2)
C40 C27 C28 C29 -0.8(3)
C26 C27 C28 C29 176.33(16)
C27 C28 C29 C30 -179.44(16)
C27 C28 C29 C38 0.0(2)
C28 C29 C30 C31 179.65(16)
C38 C29 C30 C31 0.2(3)
C29 C30 C31 C36 -0.3(3)
C29 C30 C31 C32 178.82(16)
C30 C31 C32 C33 -179.46(17)
C36 C31 C32 C33 -0.3(3)
C31 C32 C33 C34 -0.5(3)
C32 C33 C34 C35 0.8(3)
C33 C34 C35 C36 -0.3(3)
C34 C35 C36 C37 179.41(17)
C34 C35 C36 C31 -0.5(3)
C30 C31 C36 C37 0.0(2)
C32 C31 C36 C37 -179.14(16)
C30 C31 C36 C35 179.98(16)
C32 C31 C36 C35 0.8(2)
C35 C36 C37 C38 -179.56(16)
C31 C36 C37 C38 0.4(3)
C36 C37 C38 C39 179.56(16)
C36 C37 C38 C29 -0.5(2)
C30 C29 C38 C37 0.2(2)
C28 C29 C38 C37 -179.25(16)
C30 C29 C38 C39 -179.85(15)
C28 C29 C38 C39 0.7(2)
C37 C38 C39 C40 179.35(16)
C29 C38 C39 C40 -0.6(3)
C38 C39 C40 C27 -0.2(3)
C38 C39 C40 S2 -178.55(13)
C28 C27 C40 C39 0.9(3)
C26 C27 C40 C39 -176.70(16)
C28 C27 C40 S2 179.46(14)
C26 C27 C40 S2 1.85(18)
C21 S2 C40 C39 175.62(17)
C21 S2 C40 C27 -2.87(13)
